data_7240570
loop_
_publ_author_name
'Liu, Qing'
'Tan, Jing-Yi'
'Zhang, Jian-Yong'
'Zhang, Na'
'Deng, Wei'

_publ_section_title
;
 R-Substituent induced structural diversity, synergistic effect and highly
 selective luminescence sensing for Fe3+ detection by post-synthetically
 modified Cd-MOFs
;
_journal_name_full CrystEngComm
_journal_paper_doi 10.1039/D0CE00476F
_journal_year 2020
_chemical_formula_sum 'C26 H21 Cd N6 O7.5'
_chemical_formula_weight 649.89
_space_group_crystal_system monoclinic
_space_group_IT_number 15
_space_group_name_Hall '-C 2yc'
_space_group_name_H-M_alt 'C 1 2/c 1'
_atom_sites_solution_hydrogens mixed
_audit_creation_method SHELXL-2014/7
_audit_update_record
;
2019-12-19 deposited with the CCDC.	2020-05-13 downloaded from the CCDC.
;
_cell_angle_alpha 90
_cell_angle_beta 141.282(3)
_cell_angle_gamma 90
_cell_formula_units_Z 8
_cell_length_a 23.2258(13)
_cell_length_b 13.1165(6)
_cell_length_c 27.3081(15)
_cell_measurement_reflns_used 4484
_cell_measurement_temperature 293(2)
_cell_measurement_theta_max 29.042
_cell_measurement_theta_min 3.193
_cell_volume 5203.5(6)
_computing_structure_refinement 'SHELXL-2014/7 (Sheldrick, 2014)'
_diffrn_ambient_temperature 293(2)
_diffrn_measured_fraction_theta_full 0.999
_diffrn_measured_fraction_theta_max 0.999
_diffrn_measurement_device_type 'CCD area detector'
_diffrn_measurement_method 'phi and omega scans'
_diffrn_radiation_type MoK\a
_diffrn_radiation_wavelength 0.71073
_diffrn_reflns_av_R_equivalents 0.0406
_diffrn_reflns_av_unetI/netI 0.0630
_diffrn_reflns_Laue_measured_fraction_full 0.999
_diffrn_reflns_Laue_measured_fraction_max 0.999
_diffrn_reflns_limit_h_max 19
_diffrn_reflns_limit_h_min -27
_diffrn_reflns_limit_k_max 13
_diffrn_reflns_limit_k_min -15
_diffrn_reflns_limit_l_max 32
_diffrn_reflns_limit_l_min -30
_diffrn_reflns_number 10727
_diffrn_reflns_point_group_measured_fraction_full 0.999
_diffrn_reflns_point_group_measured_fraction_max 0.999
_diffrn_reflns_theta_full 25.001
_diffrn_reflns_theta_max 25.001
_diffrn_reflns_theta_min 2.900
_exptl_absorpt_coefficient_mu 0.900
_exptl_absorpt_correction_T_max 1.000
_exptl_absorpt_correction_T_min 0.95439
_exptl_absorpt_correction_type multi-scan
_exptl_crystal_colour orange
_exptl_crystal_density_diffrn 1.659
_exptl_crystal_description rod
_exptl_crystal_F_000 2616
_exptl_crystal_size_max 0.200
_exptl_crystal_size_mid 0.160
_exptl_crystal_size_min 0.080
_refine_diff_density_max 0.584
_refine_diff_density_min -0.499
_refine_diff_density_rms 0.080
_refine_ls_extinction_method none
_refine_ls_goodness_of_fit_ref 0.942
_refine_ls_hydrogen_treatment mixed
_refine_ls_matrix_type full
_refine_ls_number_parameters 412
_refine_ls_number_reflns 4584
_refine_ls_number_restraints 27
_refine_ls_restrained_S_all 0.952
_refine_ls_R_factor_all 0.0543
_refine_ls_R_factor_gt 0.0383
_refine_ls_shift/su_max 0.000
_refine_ls_shift/su_mean 0.000
_refine_ls_structure_factor_coef Fsqd
_refine_ls_weighting_details 'w=1/[\s^2^(Fo^2^)+(0.0292P)^2^+7.5206P] where P=(Fo^2^+2Fc^2^)/3'
_refine_ls_weighting_scheme calc
_refine_ls_wR_factor_gt 0.0749
_refine_ls_wR_factor_ref 0.0829
_reflns_Friedel_coverage 0.000
_reflns_number_gt 3655
_reflns_number_total 4584
_reflns_threshold_expression 'I > 2\s(I)'
_cod_data_source_file d0ce00476f2.cif
_cod_data_source_block 3
_cod_original_cell_volume 5203.5(5)
_cod_original_sg_symbol_H-M 'C 2/c'
_cod_original_formula_sum 'C26 H21 Cd N6 O7.50'
_cod_database_code 7240570
_shelx_shelxl_version_number 2014/7
_shelx_space_group_comment
;
The symmetry employed for this shelxl refinement is uniquely defined
by the following loop, which should always be used as a source of
symmetry information in preference to the above space-group names.
They are only intended as comments.
;
_shelx_estimated_absorpt_t_min 0.841
_shelx_estimated_absorpt_t_max 0.931

loop_
_space_group_symop_operation_xyz
'x, y, z'
'-x, y, -z+1/2'
'x+1/2, y+1/2, z'
'-x+1/2, y+1/2, -z+1/2'
'-x, -y, -z'
'x, -y, z-1/2'
'-x+1/2, -y+1/2, -z'
'x+1/2, -y+1/2, z-1/2'

loop_
_atom_site_label
_atom_site_type_symbol
_atom_site_fract_x
_atom_site_fract_y
_atom_site_fract_z
_atom_site_U_iso_or_equiv
_atom_site_adp_type
_atom_site_occupancy
_atom_site_site_symmetry_order
_atom_site_calc_flag
_atom_site_refinement_flags_posn
_atom_site_refinement_flags_adp
_atom_site_refinement_flags_occupancy
_atom_site_disorder_assembly
_atom_site_disorder_group
Cd1 Cd 0.13148(2) 0.02086(2) 0.10988(2) 0.02513(10) Uani 1 1 d . . . . .
O1 O 0.27612(18) -0.0362(2) 0.24380(15) 0.0429(8) Uani 1 1 d . U . . .
O3 O 0.57372(18) 0.3442(2) 0.53397(15) 0.0453(8) Uani 1 1 d . U . . .
O4 O 0.44409(18) 0.3867(2) 0.41039(15) 0.0401(7) Uani 1 1 d . U . . .
O2 O 0.26271(17) 0.1201(2) 0.20717(15) 0.0405(7) Uani 1 1 d . U . . .
O5 O 0.6113(3) -0.0288(3) 0.5230(2) 0.0713(14) Uani 1 1 d . . . . .
N4 N 0.1216(2) 0.1907(3) 0.35658(18) 0.0339(8) Uani 1 1 d . . . . .
N6 N 0.1146(2) 0.3496(3) 0.31165(18) 0.0349(8) Uani 1 1 d . . . . .
N5 N 0.1303(2) 0.3430(3) 0.40793(19) 0.0353(8) Uani 1 1 d . . . . .
N1 N 0.0967(2) 0.0998(3) 0.16191(17) 0.0323(8) Uani 1 1 d . . . . .
C9 C 0.1143(2) 0.2487(3) 0.3116(2) 0.0312(10) Uani 1 1 d . . . . .
C12 C 0.1072(2) 0.1964(3) 0.2589(2) 0.0308(10) Uani 1 1 d . . . . .
C16 C 0.1102(3) 0.2514(4) 0.2181(3) 0.0388(11) Uani 1 1 d . . . . .
C13 C 0.0978(3) 0.0918(4) 0.2497(2) 0.0409(11) Uani 1 1 d . . . . .
H13A H 0.0950 0.0523 0.2761 0.049 Uiso 1 1 calc R U . . .
C15 C 0.1045(3) 0.2005(4) 0.1701(3) 0.0393(11) Uani 1 1 d . . . . .
C17 C 0.1365(2) 0.1823(3) 0.4540(2) 0.0287(9) Uani 1 1 d . . . . .
C14 C 0.0927(3) 0.0472(3) 0.2009(2) 0.0402(11) Uani 1 1 d . . . . .
H14A H 0.0862 -0.0233 0.1948 0.048 Uiso 1 1 calc R U . . .
C10 C 0.1233(2) 0.3934(3) 0.3611(2) 0.0321(10) Uani 1 1 d . . . . .
C11 C 0.1288(2) 0.2418(3) 0.4032(2) 0.0300(9) Uani 1 1 d . . . . .
C22 C 0.1266(3) 0.5060(3) 0.3649(3) 0.0421(11) Uani 1 1 d . . . . .
C2 C 0.3948(2) 0.0837(3) 0.3421(2) 0.0323(10) Uani 1 1 d . . . . .
C7 C 0.4095(2) 0.1852(3) 0.3629(2) 0.0319(10) Uani 1 1 d . . . . .
H7A H 0.3651 0.2335 0.3255 0.038 Uiso 1 1 calc R U . . .
C3 C 0.4628(3) 0.0122(4) 0.3973(2) 0.0386(11) Uani 1 1 d . . . . .
C6 C 0.4900(2) 0.2153(3) 0.4392(2) 0.0274(9) Uani 1 1 d . . . . .
C5 C 0.5578(3) 0.1440(3) 0.4939(2) 0.0335(10) Uani 1 1 d . . . . .
C4 C 0.5443(3) 0.0437(3) 0.4717(2) 0.0393(11) Uani 1 1 d . . . . .
C1 C 0.3057(3) 0.0528(4) 0.2593(2) 0.0357(10) Uani 1 1 d . . . . .
C8 C 0.5036(2) 0.3245(3) 0.4630(2) 0.0289(9) Uani 1 1 d . . . . .
C18 C 0.1441(2) 0.2299(3) 0.5042(2) 0.0337(10) Uani 1 1 d . . . . .
H18A H 0.1454 0.3006 0.5071 0.040 Uiso 1 1 calc R U . . .
C19 C 0.1496(2) 0.1717(3) 0.5493(2) 0.0353(10) Uani 1 1 d . . . . .
H19A H 0.1559 0.2048 0.5834 0.042 Uiso 1 1 calc R U . . .
C21 C 0.1360(3) 0.0766(3) 0.4529(2) 0.0345(10) Uani 1 1 d . . . . .
H21A H 0.1331 0.0414 0.4215 0.041 Uiso 1 1 calc R U . . .
N3 N 0.1376(5) 0.7173(4) 0.3740(4) 0.103(2) Uani 1 1 d . . . . .
C23 C 0.1208(4) 0.5622(4) 0.3187(3) 0.0593(14) Uani 1 1 d . . . . .
H23A H 0.1124 0.5302 0.2831 0.071 Uiso 1 1 calc R U . . .
C26 C 0.1376(4) 0.5577(5) 0.4152(4) 0.0648(16) Uani 1 1 d . . . . .
C25 C 0.1427(6) 0.6623(5) 0.4177(5) 0.103(3) Uani 1 1 d . . . . .
C24 C 0.1277(5) 0.6668(5) 0.3261(4) 0.087(2) Uani 1 1 d . . . . .
H24A H 0.1251 0.7039 0.2954 0.104 Uiso 1 1 calc R U . . .
C20 C 0.1398(3) 0.0251(3) 0.4989(2) 0.0367(10) Uani 1 1 d . . . . .
H20A H 0.1376 -0.0458 0.4964 0.044 Uiso 1 1 calc R U . . .
N2 N 0.1464(2) 0.0695(3) 0.54687(17) 0.0320(8) Uani 1 1 d . . . . .
O6 O 0.2589(3) 0.3373(4) 0.1933(3) 0.0847(12) Uani 1 1 d D U . . .
O7 O 0.2801(4) 0.4171(4) 0.1176(3) 0.1233(18) Uani 1 1 d D U . . .
O8 O 0.4456(9) 0.4098(11) 0.1866(7) 0.206(6) Uani 0.5 1 d . U P . .
H15A H 0.102(2) 0.237(3) 0.138(2) 0.031(11) Uiso 1 1 d . . . . .
H26A H 0.139(3) 0.524(4) 0.446(3) 0.070(16) Uiso 1 1 d . . . . .
H3A H 0.452(2) -0.057(3) 0.3847(19) 0.027(10) Uiso 1 1 d . . . . .
H5A H 0.615(3) 0.163(3) 0.544(2) 0.045(12) Uiso 1 1 d . . . . .
H25A H 0.150(4) 0.695(5) 0.452(4) 0.12(3) Uiso 1 1 d . . . . .
H16A H 0.120(3) 0.310(3) 0.225(2) 0.047(15) Uiso 1 1 d . . . . .
HW6A H 0.239(5) 0.383(5) 0.201(5) 0.16(4) Uiso 1 1 d D . . . .
HW6B H 0.249(5) 0.398(3) 0.175(4) 0.11(3) Uiso 1 1 d D . . . .
H5B H 0.644(4) -0.003(5) 0.553(3) 0.07(3) Uiso 1 1 d . . . . .
HW8A H 0.5000 0.408(5) 0.2500 0.045(17) Uiso 1 2 d S . P . .
HW7A H 0.3406(17) 0.412(3) 0.143(2) 0.036(12) Uiso 1 1 d D . . . .

loop_
_atom_site_aniso_label
_atom_site_aniso_U_11
_atom_site_aniso_U_22
_atom_site_aniso_U_33
_atom_site_aniso_U_23
_atom_site_aniso_U_13
_atom_site_aniso_U_12
Cd1 0.02742(15) 0.02135(17) 0.01984(15) -0.00153(12) 0.01673(14) -0.00156(12)
O1 0.0372(15) 0.034(2) 0.0351(16) -0.0113(13) 0.0225(14) -0.0078(14)
O3 0.0517(16) 0.0319(18) 0.0298(16) -0.0117(13) 0.0262(15) -0.0073(14)
O4 0.0483(16) 0.0263(17) 0.0417(16) 0.0024(13) 0.0342(15) 0.0098(14)
O2 0.0313(14) 0.047(2) 0.0245(14) -0.0054(13) 0.0172(13) -0.0077(14)
O5 0.058(2) 0.039(2) 0.044(2) 0.0017(19) 0.021(2) 0.024(2)
N4 0.0407(18) 0.033(2) 0.0366(19) -0.0028(16) 0.0322(17) -0.0041(16)
N6 0.0437(19) 0.031(2) 0.042(2) 0.0050(16) 0.0366(18) 0.0048(17)
N5 0.0451(19) 0.032(2) 0.045(2) 0.0020(16) 0.0389(18) 0.0003(17)
N1 0.0385(17) 0.028(2) 0.0366(18) -0.0002(15) 0.0309(17) -0.0007(16)
C9 0.030(2) 0.035(3) 0.031(2) 0.0031(18) 0.0244(19) 0.0002(19)
C12 0.033(2) 0.031(3) 0.032(2) 0.0039(18) 0.0262(19) 0.0003(18)
C16 0.057(3) 0.025(3) 0.049(3) 0.000(2) 0.045(3) 0.001(2)
C13 0.061(3) 0.035(3) 0.048(3) 0.004(2) 0.048(2) -0.003(2)
C15 0.058(3) 0.034(3) 0.049(3) 0.003(2) 0.048(2) -0.001(2)
C17 0.0283(19) 0.030(3) 0.029(2) -0.0007(17) 0.0224(18) -0.0033(18)
C14 0.051(3) 0.031(3) 0.045(3) -0.004(2) 0.039(2) -0.007(2)
C10 0.039(2) 0.028(3) 0.041(2) 0.0026(19) 0.034(2) 0.0016(19)
C11 0.029(2) 0.033(3) 0.031(2) 0.0017(18) 0.0242(19) -0.0009(18)
C22 0.060(3) 0.031(3) 0.064(3) 0.004(2) 0.055(3) 0.005(2)
C2 0.0279(19) 0.032(3) 0.027(2) -0.0080(18) 0.0186(18) -0.0028(18)
C7 0.0279(19) 0.027(2) 0.026(2) 0.0031(17) 0.0173(18) 0.0070(18)
C3 0.044(2) 0.024(3) 0.038(2) -0.011(2) 0.030(2) 0.000(2)
C6 0.0282(19) 0.025(2) 0.0244(19) -0.0056(16) 0.0193(18) -0.0017(17)
C5 0.027(2) 0.031(3) 0.022(2) -0.0041(18) 0.0143(19) 0.0020(18)
C4 0.032(2) 0.033(3) 0.029(2) 0.0039(19) 0.018(2) 0.0109(19)
C1 0.033(2) 0.044(3) 0.033(2) -0.011(2) 0.027(2) -0.005(2)
C8 0.035(2) 0.028(3) 0.031(2) 0.0010(18) 0.028(2) -0.0003(19)
C18 0.043(2) 0.027(2) 0.037(2) -0.0020(18) 0.033(2) -0.0040(19)
C19 0.042(2) 0.033(3) 0.036(2) -0.0045(19) 0.032(2) -0.005(2)
C21 0.049(2) 0.028(3) 0.040(2) -0.0021(19) 0.038(2) -0.001(2)
N3 0.216(6) 0.036(3) 0.168(5) 0.014(3) 0.178(6) 0.017(4)
C23 0.101(4) 0.038(3) 0.089(4) 0.006(3) 0.087(4) 0.007(3)
C26 0.120(5) 0.037(3) 0.097(4) 0.005(3) 0.100(4) 0.004(3)
C25 0.212(8) 0.045(4) 0.154(7) 0.001(4) 0.169(7) 0.007(5)
C24 0.154(6) 0.047(4) 0.132(6) 0.008(4) 0.130(5) 0.003(4)
C20 0.050(2) 0.024(2) 0.042(2) -0.0017(19) 0.037(2) -0.002(2)
N2 0.0379(17) 0.028(2) 0.0313(18) -0.0014(15) 0.0273(16) -0.0012(16)
O6 0.099(3) 0.086(4) 0.066(3) -0.015(2) 0.064(2) -0.017(3)
O7 0.119(4) 0.103(4) 0.104(3) -0.014(3) 0.076(3) -0.025(3)
O8 0.177(8) 0.127(8) 0.143(7) -0.006(7) 0.082(6) -0.018(7)

loop_
_atom_type_symbol
_atom_type_description
_atom_type_scat_dispersion_real
_atom_type_scat_dispersion_imag
_atom_type_scat_source
C C 0.0033 0.0016 'International Tables Vol C Tables 4.2.6.8 and 6.1.1.4'
Cd Cd -0.8075 1.2024 'International Tables Vol C Tables 4.2.6.8 and 6.1.1.4'
N N 0.0061 0.0033 'International Tables Vol C Tables 4.2.6.8 and 6.1.1.4'
O O 0.0106 0.0060 'International Tables Vol C Tables 4.2.6.8 and 6.1.1.4'
H H 0.0000 0.0000 'International Tables Vol C Tables 4.2.6.8 and 6.1.1.4'

loop_
_geom_angle_atom_site_label_1
_geom_angle_atom_site_label_2
_geom_angle_atom_site_label_3
_geom_angle
_geom_angle_site_symmetry_1
_geom_angle_site_symmetry_3
_geom_angle_publ_flag
O3 Cd1 O4 127.94(10) 8_455 4_545 ?
O3 Cd1 O2 85.33(10) 8_455 . ?
O4 Cd1 O2 143.33(10) 4_545 . ?
O3 Cd1 N2 92.62(11) 8_455 6 ?
O4 Cd1 N2 87.55(11) 4_545 6 ?
O2 Cd1 N2 108.14(10) . 6 ?
O3 Cd1 N1 88.33(11) 8_455 . ?
O4 Cd1 N1 85.56(11) 4_545 . ?
O2 Cd1 N1 79.91(10) . . ?
N2 Cd1 N1 171.94(11) 6 . ?
O3 Cd1 O1 139.75(10) 8_455 . ?
O4 Cd1 O1 91.52(10) 4_545 . ?
O2 Cd1 O1 54.51(10) . . ?
N2 Cd1 O1 97.24(10) 6 . ?
N1 Cd1 O1 87.13(10) . . ?
O3 Cd1 C1 112.72(13) 8_455 . ?
O4 Cd1 C1 117.07(12) 4_545 . ?
O2 Cd1 C1 27.40(12) . . ?
N2 Cd1 C1 106.32(11) 6 . ?
N1 Cd1 C1 80.61(11) . . ?
O1 Cd1 C1 27.26(11) . . ?
C1 O1 Cd1 88.4(2) . . ?
C8 O3 Cd1 136.5(3) . 8_556 ?
C8 O4 Cd1 139.2(3) . 4 ?
C1 O2 Cd1 94.3(3) . . ?
C4 O5 H5B 103(6) . . ?
C11 N4 C9 115.0(4) . . ?
C9 N6 C10 115.4(4) . . ?
C10 N5 C11 115.3(4) . . ?
C15 N1 C14 117.6(4) . . ?
C15 N1 Cd1 118.4(3) . . ?
C14 N1 Cd1 121.7(3) . . ?
N6 C9 N4 124.8(4) . . ?
N6 C9 C12 117.3(4) . . ?
N4 C9 C12 117.8(4) . . ?
C16 C12 C13 118.4(4) . . ?
C16 C12 C9 120.4(4) . . ?
C13 C12 C9 121.1(4) . . ?
C12 C16 C15 119.1(5) . . ?
C12 C16 H16A 120(4) . . ?
C15 C16 H16A 120(4) . . ?
C14 C13 C12 118.7(4) . . ?
C14 C13 H13A 120.6 . . ?
C12 C13 H13A 120.6 . . ?
N1 C15 C16 122.8(4) . . ?
N1 C15 H15A 116(2) . . ?
C16 C15 H15A 121(2) . . ?
C18 C17 C21 117.7(4) . . ?
C18 C17 C11 121.3(4) . . ?
C21 C17 C11 121.0(4) . . ?
N1 C14 C13 123.2(4) . . ?
N1 C14 H14A 118.4 . . ?
C13 C14 H14A 118.4 . . ?
N6 C10 N5 124.6(4) . . ?
N6 C10 C22 117.4(4) . . ?
N5 C10 C22 118.0(4) . . ?
N4 C11 N5 124.8(4) . . ?
N4 C11 C17 117.8(4) . . ?
N5 C11 C17 117.4(4) . . ?
C26 C22 C23 117.7(5) . . ?
C26 C22 C10 121.6(4) . . ?
C23 C22 C10 120.7(4) . . ?
C7 C2 C3 119.8(3) . . ?
C7 C2 C1 119.2(4) . . ?
C3 C2 C1 121.0(4) . . ?
C2 C7 C6 120.3(3) . . ?
C2 C7 H7A 119.9 . . ?
C6 C7 H7A 119.9 . . ?
C4 C3 C2 119.4(4) . . ?
C4 C3 H3A 120(2) . . ?
C2 C3 H3A 120(2) . . ?
C7 C6 C5 119.7(4) . . ?
C7 C6 C8 120.3(3) . . ?
C5 C6 C8 120.0(3) . . ?
C4 C5 C6 119.5(4) . . ?
C4 C5 H5A 119(3) . . ?
C6 C5 H5A 121(3) . . ?
C3 C4 O5 117.3(4) . . ?
C3 C4 C5 121.1(4) . . ?
O5 C4 C5 121.6(4) . . ?
O1 C1 O2 122.1(4) . . ?
O1 C1 C2 120.6(4) . . ?
O2 C1 C2 117.3(4) . . ?
O1 C1 Cd1 64.4(2) . . ?
O2 C1 Cd1 58.3(2) . . ?
C2 C1 Cd1 170.6(3) . . ?
O4 C8 O3 126.0(4) . . ?
O4 C8 C6 117.3(3) . . ?
O3 C8 C6 116.7(3) . . ?
C19 C18 C17 119.3(4) . . ?
C19 C18 H18A 120.3 . . ?
C17 C18 H18A 120.3 . . ?
N2 C19 C18 123.4(4) . . ?
N2 C19 H19A 118.3 . . ?
C18 C19 H19A 118.3 . . ?
C20 C21 C17 118.8(4) . . ?
C20 C21 H21A 120.6 . . ?
C17 C21 H21A 120.6 . . ?
C24 N3 C25 116.5(6) . . ?
C22 C23 C24 118.8(5) . . ?
C22 C23 H23A 120.6 . . ?
C24 C23 H23A 120.6 . . ?
C22 C26 C25 119.1(6) . . ?
C22 C26 H26A 121(3) . . ?
C25 C26 H26A 119(3) . . ?
N3 C25 C26 123.9(6) . . ?
N3 C25 H25A 119(4) . . ?
C26 C25 H25A 117(4) . . ?
N3 C24 C23 124.0(6) . . ?
N3 C24 H24A 118.0 . . ?
C23 C24 H24A 118.0 . . ?
N2 C20 C21 124.3(4) . . ?
N2 C20 H20A 117.8 . . ?
C21 C20 H20A 117.8 . . ?
C20 N2 C19 116.5(4) . . ?
C20 N2 Cd1 122.5(3) . 6_556 ?
C19 N2 Cd1 120.5(3) . 6_556 ?
HW6A O6 HW6B 63(6) . . ?

loop_
_geom_bond_atom_site_label_1
_geom_bond_atom_site_label_2
_geom_bond_distance
_geom_bond_site_symmetry_2
_geom_bond_publ_flag
Cd1 O3 2.211(3) 8_455 ?
Cd1 O4 2.228(3) 4_545 ?
Cd1 O2 2.326(3) . ?
Cd1 N2 2.327(3) 6 ?
Cd1 N1 2.352(3) . ?
Cd1 O1 2.459(3) . ?
Cd1 C1 2.727(4) . ?
O1 C1 1.250(5) . ?
O3 C8 1.245(4) . ?
O3 Cd1 2.211(3) 8_556 ?
O4 C8 1.242(4) . ?
O4 Cd1 2.228(3) 4 ?
O2 C1 1.259(5) . ?
O5 C4 1.374(5) . ?
O5 H5B 0.62(5) . ?
N4 C11 1.328(5) . ?
N4 C9 1.337(5) . ?
N6 C9 1.324(5) . ?
N6 C10 1.331(5) . ?
N5 C10 1.331(5) . ?
N5 C11 1.333(5) . ?
N1 C15 1.329(5) . ?
N1 C14 1.333(5) . ?
C9 C12 1.485(5) . ?
C12 C16 1.374(6) . ?
C12 C13 1.381(6) . ?
C16 C15 1.379(6) . ?
C16 H16A 0.78(4) . ?
C13 C14 1.373(6) . ?
C13 H13A 0.9300 . ?
C15 H15A 0.96(4) . ?
C17 C18 1.385(5) . ?
C17 C21 1.387(5) . ?
C17 C11 1.478(5) . ?
C14 H14A 0.9300 . ?
C10 C22 1.478(6) . ?
C22 C26 1.367(6) . ?
C22 C23 1.373(6) . ?
C2 C7 1.382(5) . ?
C2 C3 1.389(6) . ?
C2 C1 1.503(5) . ?
C7 C6 1.382(5) . ?
C7 H7A 0.9300 . ?
C3 C4 1.372(6) . ?
C3 H3A 0.93(4) . ?
C6 C5 1.385(5) . ?
C6 C8 1.501(5) . ?
C5 C4 1.377(6) . ?
C5 H5A 0.93(4) . ?
C18 C19 1.368(5) . ?
C18 H18A 0.9300 . ?
C19 N2 1.342(5) . ?
C19 H19A 0.9300 . ?
C21 C20 1.366(5) . ?
C21 H21A 0.9300 . ?
N3 C24 1.315(7) . ?
N3 C25 1.320(8) . ?
C23 C24 1.379(7) . ?
C23 H23A 0.9300 . ?
C26 C25 1.375(8) . ?
C26 H26A 0.94(5) . ?
C25 H25A 0.92(6) . ?
C24 H24A 0.9300 . ?
C20 N2 1.329(5) . ?
C20 H20A 0.9300 . ?
N2 Cd1 2.327(3) 6_556 ?
O6 HW6A 0.86(2) . ?
O6 HW6B 0.87(2) . ?
O7 HW7A 0.965(18) . ?
O8 HW8A 1.087(12) . ?

loop_
_geom_torsion_atom_site_label_1
_geom_torsion_atom_site_label_2
_geom_torsion_atom_site_label_3
_geom_torsion_atom_site_label_4
_geom_torsion
_geom_torsion_site_symmetry_1
_geom_torsion_site_symmetry_2
_geom_torsion_site_symmetry_3
_geom_torsion_site_symmetry_4
_geom_torsion_publ_flag
C10 N6 C9 N4 0.3(5) . . . . ?
C10 N6 C9 C12 -178.4(3) . . . . ?
C11 N4 C9 N6 0.5(5) . . . . ?
C11 N4 C9 C12 179.2(3) . . . . ?
N6 C9 C12 C16 6.3(5) . . . . ?
N4 C9 C12 C16 -172.5(4) . . . . ?
N6 C9 C12 C13 -173.9(4) . . . . ?
N4 C9 C12 C13 7.3(5) . . . . ?
C13 C12 C16 C15 -0.5(6) . . . . ?
C9 C12 C16 C15 179.3(4) . . . . ?
C16 C12 C13 C14 0.6(6) . . . . ?
C9 C12 C13 C14 -179.2(4) . . . . ?
C14 N1 C15 C16 1.3(6) . . . . ?
Cd1 N1 C15 C16 -162.1(3) . . . . ?
C12 C16 C15 N1 -0.5(7) . . . . ?
C15 N1 C14 C13 -1.2(6) . . . . ?
Cd1 N1 C14 C13 161.6(3) . . . . ?
C12 C13 C14 N1 0.2(6) . . . . ?
C9 N6 C10 N5 -0.8(5) . . . . ?
C9 N6 C10 C22 178.3(3) . . . . ?
C11 N5 C10 N6 0.4(5) . . . . ?
C11 N5 C10 C22 -178.6(3) . . . . ?
C9 N4 C11 N5 -0.9(5) . . . . ?
C9 N4 C11 C17 179.6(3) . . . . ?
C10 N5 C11 N4 0.5(5) . . . . ?
C10 N5 C11 C17 180.0(3) . . . . ?
C18 C17 C11 N4 -179.9(3) . . . . ?
C21 C17 C11 N4 -0.1(5) . . . . ?
C18 C17 C11 N5 0.6(5) . . . . ?
C21 C17 C11 N5 -179.6(3) . . . . ?
N6 C10 C22 C26 -178.4(4) . . . . ?
N5 C10 C22 C26 0.7(6) . . . . ?
N6 C10 C22 C23 0.1(6) . . . . ?
N5 C10 C22 C23 179.2(4) . . . . ?
C3 C2 C7 C6 -2.6(6) . . . . ?
C1 C2 C7 C6 178.6(4) . . . . ?
C7 C2 C3 C4 -0.7(7) . . . . ?
C1 C2 C3 C4 178.1(4) . . . . ?
C2 C7 C6 C5 2.9(6) . . . . ?
C2 C7 C6 C8 -176.3(4) . . . . ?
C7 C6 C5 C4 0.0(6) . . . . ?
C8 C6 C5 C4 179.2(4) . . . . ?
C2 C3 C4 O5 -176.5(4) . . . . ?
C2 C3 C4 C5 3.7(7) . . . . ?
C6 C5 C4 C3 -3.4(7) . . . . ?
C6 C5 C4 O5 176.9(4) . . . . ?
Cd1 O1 C1 O2 -8.3(4) . . . . ?
Cd1 O1 C1 C2 171.0(3) . . . . ?
Cd1 O2 C1 O1 8.9(4) . . . . ?
Cd1 O2 C1 C2 -170.5(3) . . . . ?
C7 C2 C1 O1 -155.8(4) . . . . ?
C3 C2 C1 O1 25.4(6) . . . . ?
C7 C2 C1 O2 23.6(6) . . . . ?
C3 C2 C1 O2 -155.3(4) . . . . ?
Cd1 O4 C8 O3 -40.4(6) 4 . . . ?
Cd1 O4 C8 C6 139.2(3) 4 . . . ?
Cd1 O3 C8 O4 5.0(7) 8_556 . . . ?
Cd1 O3 C8 C6 -174.7(3) 8_556 . . . ?
C7 C6 C8 O4 -6.4(5) . . . . ?
C5 C6 C8 O4 174.4(4) . . . . ?
C7 C6 C8 O3 173.3(4) . . . . ?
C5 C6 C8 O3 -5.9(5) . . . . ?
C21 C17 C18 C19 -0.8(5) . . . . ?
C11 C17 C18 C19 179.0(3) . . . . ?
C17 C18 C19 N2 -1.3(6) . . . . ?
C18 C17 C21 C20 2.2(5) . . . . ?
C11 C17 C21 C20 -177.6(3) . . . . ?
C26 C22 C23 C24 0.9(8) . . . . ?
C10 C22 C23 C24 -177.6(5) . . . . ?
C23 C22 C26 C25 -0.2(9) . . . . ?
C10 C22 C26 C25 178.3(6) . . . . ?
C24 N3 C25 C26 -0.4(13) . . . . ?
C22 C26 C25 N3 0.0(12) . . . . ?
C25 N3 C24 C23 1.2(11) . . . . ?
C22 C23 C24 N3 -1.5(10) . . . . ?
C17 C21 C20 N2 -1.8(6) . . . . ?
C21 C20 N2 C19 -0.1(6) . . . . ?
C21 C20 N2 Cd1 171.0(3) . . . 6_556 ?
C18 C19 N2 C20 1.7(6) . . . . ?
C18 C19 N2 Cd1 -169.6(3) . . . 6_556 ?
